data_2230126
loop_
_publ_author_name
'Zenkhri, Louiza'
'Audebrand, Nathalie'
'Bataille, Thierry'

_publ_section_title
;
 Yttrium ethylenediammonium squarate tetrahydrate
;
_journal_coeditor_code RU2003
_journal_issue 5
_journal_name_full 'Acta Crystallographica Section E'
_journal_page_first m529
_journal_page_last m530
_journal_paper_doi 10.1107/S1600536811011251
_journal_volume 67
_journal_year 2011
_chemical_formula_iupac '(C2 H10 N2)3 [Y (C4 O4)3 (H2 O)4]2'
_chemical_formula_moiety '3(C2 H10 N2 2+), 2(C12 H8 O16 Y 3-)'
_chemical_formula_sum 'C30 H46 N6 O32 Y2'
_chemical_formula_weight 1180.54
_chemical_name_common
;
Ethylenediammonium yttrium squarate tetrahydrate
;
_chemical_name_systematic
;
<i>catena</i>-poly[sesqui(ethylenediammonium)
[[tetraaquabis(squarato-\k<i>O</i>)yttrium(III)]-\m-squarato-
\k^2^<i>O</i>:<i>O</i>']]
;
_space_group_IT_number 14
_symmetry_cell_setting monoclinic
_symmetry_space_group_name_Hall '-P 2ybc'
_symmetry_space_group_name_H-M 'P 1 21/c 1'
_atom_sites_solution_hydrogens geom
_atom_sites_solution_primary direct
_atom_sites_solution_secondary difmap
_audit_creation_method SHELXL-97
_cell_angle_alpha 90.00
_cell_angle_beta 90.9350(10)
_cell_angle_gamma 90.00
_cell_formula_units_Z 2
_cell_length_a 8.9780(2)
_cell_length_b 13.2864(3)
_cell_length_c 18.3970(4)
_cell_measurement_reflns_used 57148
_cell_measurement_temperature 293(2)
_cell_measurement_theta_max 27.48
_cell_measurement_theta_min 2.91
_cell_volume 2194.20(8)
_computing_cell_refinement 'Dirax/lsq (Duisenberg, 1992)'
_computing_data_collection 'COLLECT (Nonius, 2000)'
_computing_data_reduction 'EvalCCD (Duisenberg <i>et al.</i>, 2003)'
_computing_molecular_graphics 'DIAMOND (Brandenburg & Berndt, 2001)'
_computing_publication_material 'WinGX publication routines (Farrugia, 1999)'
_computing_structure_refinement 'SHELXL97 (Sheldrick, 2008)'
_computing_structure_solution 'SIR97 (Altomare <i>et al.</i>, 1999)'
_diffrn_ambient_temperature 293(2)
_diffrn_detector_area_resol_mean 9
_diffrn_measured_fraction_theta_full 0.997
_diffrn_measured_fraction_theta_max 0.997
_diffrn_measurement_device_type 'Nonius KappaCCD'
_diffrn_measurement_method CCD
_diffrn_radiation_monochromator 'horizonally mounted graphite crystal'
_diffrn_radiation_source 'fine-focus sealed tube'
_diffrn_radiation_type MoK\a
_diffrn_radiation_wavelength 0.71073
_diffrn_reflns_av_R_equivalents 0.0647
_diffrn_reflns_av_sigmaI/netI 0.0380
_diffrn_reflns_limit_h_max 11
_diffrn_reflns_limit_h_min -11
_diffrn_reflns_limit_k_max 17
_diffrn_reflns_limit_k_min -17
_diffrn_reflns_limit_l_max 23
_diffrn_reflns_limit_l_min -23
_diffrn_reflns_number 23285
_diffrn_reflns_theta_full 27.48
_diffrn_reflns_theta_max 27.48
_diffrn_reflns_theta_min 2.94
_exptl_absorpt_coefficient_mu 2.746
_exptl_absorpt_correction_T_max 0.7340
_exptl_absorpt_correction_T_min 0.5833
_exptl_absorpt_correction_type analytical
_exptl_absorpt_process_details
;
(de Meulenaer & Tompa, 1965)
;
_exptl_crystal_colour colourless
_exptl_crystal_density_diffrn 1.787
_exptl_crystal_density_method 'not measured'
_exptl_crystal_description prism
_exptl_crystal_F_000 1204
_exptl_crystal_size_max 0.22
_exptl_crystal_size_mid 0.14
_exptl_crystal_size_min 0.12
_refine_diff_density_max 1.772
_refine_diff_density_min -0.624
_refine_ls_extinction_method none
_refine_ls_goodness_of_fit_ref 1.096
_refine_ls_hydrogen_treatment constr
_refine_ls_matrix_type full
_refine_ls_number_parameters 316
_refine_ls_number_reflns 5016
_refine_ls_number_restraints 0
_refine_ls_restrained_S_all 1.096
_refine_ls_R_factor_all 0.0579
_refine_ls_R_factor_gt 0.0408
_refine_ls_shift/su_max 0.002
_refine_ls_shift/su_mean 0.000
_refine_ls_structure_factor_coef Fsqd
_refine_ls_weighting_details 'calc w=1/[\s^2^(Fo^2^)+(0.0368P)^2^+4.9093P] where P=(Fo^2^+2Fc^2^)/3'
_refine_ls_weighting_scheme calc
_refine_ls_wR_factor_gt 0.0929
_refine_ls_wR_factor_ref 0.1028
_reflns_number_gt 4140
_reflns_number_total 5016
_reflns_threshold_expression >2\s(I)
_cod_data_source_file ru2003.cif
_cod_data_source_block I
_cod_depositor_comments
;

2020-03-08
Z value and formula fixed to values more according to usual
chemical conventions.                 miguel
;
_cod_original_formula_sum 'C15 H23 N3 O16 Y'
_cod_original_formula_weight 590.27
_cod_original_formula_moiety '1.5(C2 H10 N2 2+), C12 H8 O16 Y 3-'
_cod_original_formula_iupac '(C2 H10 N2)1.5 [Y (C4 O4)3 (H2 O)4]'
_cod_original_formula_units_Z 4
_cod_original_sg_symbol_H-M P21/c
_cod_database_code 2230126
_cod_database_fobs_code 2230126

loop_
_symmetry_equiv_pos_as_xyz
'x, y, z'
'-x, y+1/2, -z+1/2'
'-x, -y, -z'
'x, -y-1/2, z-1/2'

loop_
_atom_site_type_symbol
_atom_site_label
_atom_site_fract_x
_atom_site_fract_y
_atom_site_fract_z
_atom_site_U_iso_or_equiv
_atom_site_adp_type
_atom_site_calc_flag
_atom_site_refinement_flags
_atom_site_occupancy
_atom_site_disorder_assembly
_atom_site_disorder_group
Y Y1 0.81967(3) 0.09385(2) 0.775395(16) 0.01739(9) Uani d . 1 . .
O OW1 0.6982(2) -0.02399(18) 0.69447(13) 0.0255(5) Uani d . 1 . .
H H911 0.6156 -0.0626 0.7085 0.038 Uiso d R 1 . .
H H912 0.7647 -0.0720 0.6785 0.038 Uiso d R 1 . .
O OW2 0.5760(3) 0.15385(18) 0.74497(16) 0.0332(6) Uani d . 1 . .
H H921 0.4774 0.1303 0.7446 0.050 Uiso d R 1 . .
H H922 0.5568 0.2216 0.7550 0.050 Uiso d R 1 . .
O OW3 0.7609(4) 0.1825(2) 0.88343(19) 0.0653(12) Uani d . 1 . .
H H931 0.7880 0.2376 0.9116 0.098 Uiso d R 1 . .
H H932 0.7345 0.1447 0.9243 0.098 Uiso d R 1 . .
O OW4 1.0544(3) 0.16009(19) 0.82212(15) 0.0332(6) Uani d . 1 . .
H H941 1.1451 0.1438 0.8013 0.050 Uiso d R 1 . .
H H942 1.0623 0.2267 0.8356 0.050 Uiso d R 1 . .
C C1 0.3965(4) -0.0751(3) 0.9370(2) 0.0344(9) Uani d . 1 . .
O O1 0.2824(3) -0.0919(3) 0.97182(19) 0.0618(10) Uani d . 1 . .
C C2 0.4625(4) 0.0166(3) 0.90558(19) 0.0308(8) Uani d . 1 . .
O O2 0.4298(4) 0.1078(2) 0.90299(18) 0.0567(9) Uani d . 1 . .
C C3 0.5884(4) -0.0427(2) 0.88126(17) 0.0215(6) Uani d . 1 . .
O O3 0.7096(2) -0.02378(17) 0.84855(13) 0.0260(5) Uani d . 1 . .
C C4 0.5259(4) -0.1337(3) 0.91110(19) 0.0270(7) Uani d . 1 . .
O O4 0.5696(3) -0.2235(2) 0.91517(16) 0.0389(6) Uani d . 1 . .
C C5 0.9863(4) -0.0763(2) 0.60978(17) 0.0212(6) Uani d . 1 . .
O O5 0.8971(3) -0.14412(17) 0.62986(14) 0.0283(5) Uani d . 1 . .
C C6 1.0043(4) 0.0306(2) 0.62387(17) 0.0212(6) Uani d . 1 . .
O O6 0.9443(3) 0.09575(17) 0.66401(13) 0.0278(5) Uani d . 1 . .
C C7 1.1316(4) 0.0349(2) 0.57414(18) 0.0228(6) Uani d . 1 . .
O O7 1.2148(3) 0.10214(18) 0.55251(16) 0.0356(6) Uani d . 1 . .
C C8 1.1158(4) -0.0751(2) 0.56315(18) 0.0227(7) Uani d . 1 . .
O O8 1.1858(3) -0.14202(19) 0.53033(16) 0.0368(6) Uani d . 1 . .
C C9 0.8814(3) 0.4399(2) 0.72880(17) 0.0190(6) Uani d . 1 . .
O O9 1.0131(2) 0.46219(16) 0.71244(13) 0.0244(5) Uani d . 1 . .
C C10 0.7446(4) 0.4939(2) 0.74815(18) 0.0225(6) Uani d . 1 . .
O O10 0.7095(3) 0.58392(18) 0.75490(17) 0.0360(6) Uani d . 1 . .
C C11 0.6683(3) 0.3960(2) 0.75669(18) 0.0216(6) Uani d . 1 . .
O O11 0.5417(3) 0.3661(2) 0.77318(16) 0.0351(6) Uani d . 1 . .
C C12 0.8066(3) 0.3451(2) 0.73838(17) 0.0203(6) Uani d . 1 . .
O O12 0.8488(3) 0.25554(17) 0.73267(15) 0.0316(6) Uani d . 1 . .
N N1 0.1150(3) 0.2173(2) 1.13530(16) 0.0276(6) Uani d . 1 . .
H H11 0.1863 0.2579 1.1230 0.033 Uiso d R 1 . .
H H12 0.1531 0.1615 1.1520 0.033 Uiso d R 1 . .
H H13 0.0618 0.2454 1.1688 0.033 Uiso d R 1 . .
C C13 0.0190(4) 0.1952(3) 1.0706(2) 0.0315(8) Uani d . 1 . .
H H131 -0.0192 0.2581 1.0511 0.038 Uiso calc R 1 . .
H H132 -0.0654 0.1553 1.0858 0.038 Uiso calc R 1 . .
C C14 0.0985(4) 0.1398(3) 1.0114(2) 0.0317(8) Uani d . 1 . .
H H141 0.1488 0.0817 1.0323 0.038 Uiso calc R 1 . .
H H142 0.0257 0.1156 0.9760 0.038 Uiso calc R 1 . .
N N2 0.2096(3) 0.2041(2) 0.97398(16) 0.0300(7) Uani d . 1 . .
H H21 0.2778 0.2278 1.0107 0.036 Uiso d R 1 . .
H H22 0.1607 0.2561 0.9477 0.036 Uiso d R 1 . .
H H23 0.2683 0.1717 0.9464 0.036 Uiso d R 1 . .
N N3 0.4125(4) -0.4070(3) 0.93482(18) 0.0392(8) Uani d . 1 . .
H H31 0.4774 -0.3779 0.9072 0.047 Uiso d R 1 . .
H H32 0.3940 -0.3685 0.9718 0.047 Uiso d R 1 . .
H H33 0.3306 -0.4175 0.9100 0.047 Uiso d R 1 . .
C C15 0.4730(4) -0.5043(3) 0.9610(2) 0.0348(9) Uani d . 1 . .
H H151 0.5550 -0.5246 0.9306 0.042 Uiso calc R 1 . .
H H152 0.3963 -0.5555 0.9574 0.042 Uiso calc R 1 . .

loop_
_atom_site_aniso_label
_atom_site_aniso_U_11
_atom_site_aniso_U_22
_atom_site_aniso_U_33
_atom_site_aniso_U_12
_atom_site_aniso_U_13
_atom_site_aniso_U_23
Y1 0.01584(14) 0.01229(13) 0.02423(15) 0.00006(11) 0.00636(10) 0.00037(12)
OW1 0.0212(11) 0.0241(12) 0.0313(12) -0.0036(9) 0.0061(9) -0.0030(10)
OW2 0.0161(11) 0.0211(12) 0.0625(18) 0.0014(9) 0.0049(11) 0.0036(12)
OW3 0.099(3) 0.0388(17) 0.060(2) -0.0325(18) 0.055(2) -0.0255(15)
OW4 0.0302(13) 0.0235(12) 0.0456(16) -0.0003(10) -0.0048(11) -0.0100(11)
C1 0.0197(16) 0.058(3) 0.0259(18) -0.0034(16) 0.0021(13) 0.0039(16)
O1 0.0269(15) 0.104(3) 0.055(2) -0.0107(17) 0.0177(14) 0.011(2)
C2 0.0284(18) 0.042(2) 0.0228(17) 0.0099(16) 0.0066(14) 0.0032(15)
O2 0.068(2) 0.0505(19) 0.0524(19) 0.0358(17) 0.0266(17) 0.0089(15)
C3 0.0219(15) 0.0236(16) 0.0190(15) 0.0011(13) 0.0032(12) 0.0002(12)
O3 0.0234(11) 0.0234(12) 0.0317(13) 0.0022(9) 0.0116(10) 0.0058(10)
C4 0.0217(16) 0.0335(18) 0.0257(17) -0.0081(14) -0.0004(13) 0.0042(14)
O4 0.0408(15) 0.0259(13) 0.0498(17) -0.0086(12) 0.0008(13) 0.0090(12)
C5 0.0258(16) 0.0155(14) 0.0224(15) 0.0002(12) 0.0017(12) 0.0011(11)
O5 0.0297(12) 0.0183(11) 0.0373(14) -0.0060(10) 0.0110(10) -0.0002(10)
C6 0.0249(15) 0.0158(14) 0.0232(16) -0.0003(12) 0.0055(12) 0.0006(12)
O6 0.0352(13) 0.0170(11) 0.0317(13) -0.0019(10) 0.0166(10) -0.0012(10)
C7 0.0238(16) 0.0182(15) 0.0265(16) 0.0022(12) 0.0068(13) 0.0024(12)
O7 0.0364(14) 0.0196(12) 0.0517(16) -0.0027(11) 0.0238(12) 0.0033(11)
C8 0.0243(16) 0.0182(15) 0.0258(16) 0.0005(12) 0.0025(13) -0.0006(12)
O8 0.0382(14) 0.0227(13) 0.0500(17) 0.0037(11) 0.0193(12) -0.0081(11)
C9 0.0183(14) 0.0160(14) 0.0229(15) 0.0008(11) 0.0034(12) -0.0004(12)
O9 0.0177(11) 0.0168(11) 0.0390(14) -0.0030(9) 0.0086(9) -0.0019(10)
C10 0.0195(15) 0.0193(15) 0.0289(17) 0.0032(12) 0.0023(12) -0.0001(13)
O10 0.0253(12) 0.0161(12) 0.0668(19) 0.0064(10) 0.0064(12) -0.0027(12)
C11 0.0174(14) 0.0193(15) 0.0282(16) 0.0020(12) 0.0045(12) 0.0017(13)
O11 0.0181(11) 0.0275(13) 0.0602(18) 0.0025(10) 0.0131(11) 0.0071(12)
C12 0.0185(14) 0.0177(14) 0.0247(16) 0.0015(12) 0.0040(12) 0.0036(12)
O12 0.0275(12) 0.0132(11) 0.0546(16) 0.0009(9) 0.0149(11) 0.0046(11)
N1 0.0320(15) 0.0198(13) 0.0314(16) 0.0027(12) 0.0110(12) 0.0010(12)
C13 0.0216(16) 0.0338(19) 0.039(2) 0.0014(14) 0.0029(14) 0.0051(16)
C14 0.040(2) 0.0239(17) 0.0309(19) 0.0005(15) -0.0044(15) 0.0000(14)
N2 0.0353(16) 0.0283(15) 0.0267(15) 0.0109(13) 0.0061(12) -0.0009(12)
N3 0.0367(18) 0.046(2) 0.0351(17) -0.0108(16) 0.0085(14) -0.0034(15)
C15 0.0296(18) 0.044(2) 0.031(2) -0.0111(16) 0.0079(15) -0.0092(16)

loop_
_atom_type_symbol
_atom_type_description
_atom_type_scat_dispersion_real
_atom_type_scat_dispersion_imag
_atom_type_scat_source
C C 0.0033 0.0016 'International Tables Vol C Tables 4.2.6.8 and 6.1.1.4'
N N 0.0061 0.0033 'International Tables Vol C Tables 4.2.6.8 and 6.1.1.4'
O O 0.0106 0.0060 'International Tables Vol C Tables 4.2.6.8 and 6.1.1.4'
Y Y -2.7962 3.5667 'International Tables Vol C Tables 4.2.6.8 and 6.1.1.4'
H H 0.0000 0.0000 'International Tables Vol C Tables 4.2.6.8 and 6.1.1.4'

loop_
_geom_angle_atom_site_label_1
_geom_angle_atom_site_label_2
_geom_angle_atom_site_label_3
_geom_angle_site_symmetry_1
_geom_angle_site_symmetry_3
_geom_angle
_geom_angle_publ_flag
O3 Y1 O12 . . 152.48(8) ?
O3 Y1 O9 . 2_746 73.35(8) ?
O12 Y1 O9 . 2_746 131.37(8) ?
O3 Y1 O6 . . 137.19(8) ?
O12 Y1 O6 . . 68.55(8) ?
O9 Y1 O6 2_746 . 77.00(8) ?
O3 Y1 OW3 . . 75.14(9) ?
O12 Y1 OW3 . . 81.46(10) ?
O9 Y1 OW3 2_746 . 116.50(12) ?
O6 Y1 OW3 . . 147.03(9) ?
O3 Y1 OW2 . . 87.89(8) ?
O12 Y1 OW2 . . 73.57(8) ?
O9 Y1 OW2 2_746 . 150.02(8) ?
O6 Y1 OW2 . . 103.86(9) ?
OW3 Y1 OW2 . . 79.37(13) ?
O3 Y1 OW1 . . 74.04(8) ?
O12 Y1 OW1 . . 116.61(9) ?
O9 Y1 OW1 2_746 . 81.66(8) ?
O6 Y1 OW1 . . 71.68(8) ?
OW3 Y1 OW1 . . 137.23(10) ?
OW2 Y1 OW1 . . 70.61(9) ?
O3 Y1 OW4 . . 114.74(9) ?
O12 Y1 OW4 . . 71.35(9) ?
O9 Y1 OW4 2_746 . 71.44(8) ?
O6 Y1 OW4 . . 83.21(9) ?
OW3 Y1 OW4 . . 74.20(11) ?
OW2 Y1 OW4 . . 138.51(9) ?
OW1 Y1 OW4 . . 146.71(8) ?
Y1 OW1 H911 . . 122.4 ?
Y1 OW1 H912 . . 110.8 ?
H911 OW1 H912 . . 103.1 ?
Y1 OW2 H921 . . 138.7 ?
Y1 OW2 H922 . . 116.5 ?
H921 OW2 H922 . . 98.3 ?
Y1 OW3 H931 . . 142.9 ?
Y1 OW3 H932 . . 117.9 ?
H931 OW3 H932 . . 92.4 ?
Y1 OW4 H941 . . 122.0 ?
Y1 OW4 H942 . . 120.4 ?
H941 OW4 H942 . . 105.7 ?
O1 C1 C2 . . 133.9(4) ?
O1 C1 C4 . . 136.9(4) ?
C2 C1 C4 . . 89.2(3) ?
O2 C2 C3 . . 134.3(4) ?
O2 C2 C1 . . 136.1(3) ?
C3 C2 C1 . . 89.6(3) ?
O3 C3 C4 . . 133.1(3) ?
O3 C3 C2 . . 135.3(3) ?
C4 C3 C2 . . 91.6(3) ?
C3 O3 Y1 . . 142.0(2) ?
O4 C4 C3 . . 133.9(3) ?
O4 C4 C1 . . 136.4(3) ?
C3 C4 C1 . . 89.6(3) ?
O5 C5 C6 . . 135.6(3) ?
O5 C5 C8 . . 134.0(3) ?
C6 C5 C8 . . 90.4(2) ?
O6 C6 C5 . . 136.6(3) ?
O6 C6 C7 . . 132.6(3) ?
C5 C6 C7 . . 90.7(3) ?
C6 O6 Y1 . . 135.7(2) ?
O7 C7 C6 . . 134.9(3) ?
O7 C7 C8 . . 136.6(3) ?
C6 C7 C8 . . 88.4(2) ?
O8 C8 C5 . . 133.6(3) ?
O8 C8 C7 . . 136.0(3) ?
C5 C8 C7 . . 90.3(2) ?
O9 C9 C12 . . 132.6(3) ?
O9 C9 C10 . . 137.1(3) ?
C12 C9 C10 . . 90.2(2) ?
C9 O9 Y1 . 2_756 139.9(2) ?
O10 C10 C9 . . 135.0(3) ?
O10 C10 C11 . . 135.7(3) ?
C9 C10 C11 . . 89.2(2) ?
O11 C11 C12 . . 133.8(3) ?
O11 C11 C10 . . 137.0(3) ?
C12 C11 C10 . . 89.2(2) ?
O12 C12 C9 . . 132.7(3) ?
O12 C12 C11 . . 135.9(3) ?
C9 C12 C11 . . 91.4(2) ?
C12 O12 Y1 . . 145.1(2) ?
C13 N1 H11 . . 109.5 ?
C13 N1 H12 . . 109.5 ?
H11 N1 H12 . . 109.5 ?
C13 N1 H13 . . 109.5 ?
H11 N1 H13 . . 109.5 ?
H12 N1 H13 . . 109.5 ?
N1 C13 C14 . . 113.6(3) ?
N1 C13 H131 . . 108.8 ?
C14 C13 H131 . . 108.8 ?
N1 C13 H132 . . 108.8 ?
C14 C13 H132 . . 108.8 ?
H131 C13 H132 . . 107.7 ?
N2 C14 C13 . . 112.5(3) ?
N2 C14 H141 . . 109.1 ?
C13 C14 H141 . . 109.1 ?
N2 C14 H142 . . 109.1 ?
C13 C14 H142 . . 109.1 ?
H141 C14 H142 . . 107.8 ?
C14 N2 H21 . . 106.7 ?
C14 N2 H22 . . 110.2 ?
H21 N2 H22 . . 113.9 ?
C14 N2 H23 . . 114.2 ?
H21 N2 H23 . . 101.0 ?
H22 N2 H23 . . 110.5 ?
C15 N3 H31 . . 109.5 ?
C15 N3 H32 . . 109.5 ?
H31 N3 H32 . . 109.5 ?
C15 N3 H33 . . 109.5 ?
H31 N3 H33 . . 109.5 ?
H32 N3 H33 . . 109.5 ?
N3 C15 C15 . 3_647 110.7(4) ?
N3 C15 H151 . . 109.5 ?
C15 C15 H151 3_647 . 109.5 ?
N3 C15 H152 . . 109.5 ?
C15 C15 H152 3_647 . 109.5 ?
H151 C15 H152 . . 108.1 ?

loop_
_geom_bond_atom_site_label_1
_geom_bond_atom_site_label_2
_geom_bond_site_symmetry_2
_geom_bond_distance
_geom_bond_publ_flag
Y1 O3 . 2.297(2) ?
Y1 O12 . 2.304(2) ?
Y1 O9 2_746 2.314(2) ?
Y1 O6 . 2.351(2) ?
Y1 OW3 . 2.377(3) ?
Y1 OW2 . 2.386(2) ?
Y1 OW1 . 2.409(2) ?
Y1 OW4 . 2.428(2) ?
OW1 H911 . 0.9405 ?
OW1 H912 . 0.9255 ?
OW2 H921 . 0.9388 ?
OW2 H922 . 0.9354 ?
OW3 H931 . 0.9277 ?
OW3 H932 . 0.9382 ?
OW4 H941 . 0.9307 ?
OW4 H942 . 0.9214 ?
C1 O1 . 1.237(4) ?
C1 C2 . 1.476(5) ?
C1 C4 . 1.484(5) ?
C2 O2 . 1.249(5) ?
C2 C3 . 1.454(5) ?
C3 O3 . 1.277(4) ?
C3 C4 . 1.445(5) ?
C4 O4 . 1.257(5) ?
C5 O5 . 1.265(4) ?
C5 C6 . 1.453(4) ?
C5 C8 . 1.456(4) ?
C6 O6 . 1.264(4) ?
C6 C7 . 1.476(4) ?
C7 O7 . 1.234(4) ?
C7 C8 . 1.482(4) ?
C8 O8 . 1.250(4) ?
C9 O9 . 1.261(4) ?
C9 C12 . 1.439(4) ?
C9 C10 . 1.471(4) ?
O9 Y1 2_756 2.314(2) ?
C10 O10 . 1.244(4) ?
C10 C11 . 1.479(4) ?
C11 O11 . 1.247(4) ?
C11 C12 . 1.458(4) ?
C12 O12 . 1.254(4) ?
N1 C13 . 1.487(5) ?
N1 H11 . 0.8700 ?
N1 H12 . 0.8700 ?
N1 H13 . 0.8700 ?
C13 C14 . 1.504(5) ?
C13 H131 . 0.9700 ?
C13 H132 . 0.9700 ?
C14 N2 . 1.491(5) ?
C14 H141 . 0.9700 ?
C14 H142 . 0.9700 ?
N2 H21 . 0.9571 ?
N2 H22 . 0.9479 ?
N2 H23 . 0.8528 ?
N3 C15 . 1.479(5) ?
N3 H31 . 0.8700 ?
N3 H32 . 0.8700 ?
N3 H33 . 0.8700 ?
C15 C15 3_647 1.512(8) ?
C15 H151 . 0.9700 ?
C15 H152 . 0.9700 ?

loop_
_geom_hbond_atom_site_label_D
_geom_hbond_atom_site_label_H
_geom_hbond_atom_site_label_A
_geom_hbond_site_symmetry_A
_geom_hbond_distance_DH
_geom_hbond_distance_HA
_geom_hbond_distance_DA
_geom_hbond_angle_DHA
N1 H12 O3 3_657 0.87 2.21 3.027(4) 157
N1 H12 O9 4_466 0.87 2.36 2.929(4) 123
N1 H11 O4 3_657 0.87 2.36 2.995(4) 131
N1 H11 O7 4_466 0.87 2.28 2.987(4) 138
N1 H13 O6 4_466 0.87 2.36 2.970(4) 127
N1 H13 O12 4_466 0.87 2.26 3.032(4) 148
N2 H23 O2 . 0.85 1.87 2.707(4) 167
N2 H21 O4 3_657 0.96 1.92 2.832(4) 159
N2 H21 O7 4_466 0.96 2.46 2.952(4) 112
N2 H22 O5 2_656 0.95 2.01 2.929(4) 163
N3 H31 O4 . 0.87 2.22 2.843(4) 129
N3 H32 O8 4_456 0.87 2.18 2.788(4) 127
N3 H33 OW1 2_646 0.87 2.40 2.997(4) 126
OW1 H911 O11 2_646 0.94 1.74 2.676(3) 175
OW1 H912 O5 . 0.93 1.78 2.687(3) 166
OW2 H922 O11 . 0.94 1.95 2.885(4) 173
OW2 H921 O10 2_646 0.94 1.79 2.726(3) 179
OW3 H931 O8 2_756 0.93 1.94 2.857(4) 172
OW3 H932 O1 3_657 0.94 2.04 2.954(5) 163
OW4 H942 O5 2_756 0.92 1.86 2.779(3) 172
OW4 H941 O10 2_746 0.93 1.86 2.761(4) 163
